data_7127562
loop_
_publ_author_name
'Serpell, Christopher J.'
'Park, Ah Young'
'Robinson, Carol V.'
'Beer, Paul D.'

_publ_section_title
;
 Imidazolium-based catenane host for bromide recognition in aqueous media.
;
_journal_issue 1
_journal_name_full 'Chemical communications (Cambridge, England)'
_journal_page_first 101
_journal_page_last 104
_journal_paper_doi 10.1039/d0cc06299e
_journal_volume 57
_journal_year 2021
_chemical_formula_moiety 'C27 H30 N4 O4, 0.24(C3 H6 O), 2(F6 P)'
_chemical_formula_sum 'C27.72 H31.44 F12 N4 O4.24 P2'
_chemical_formula_weight 778.44
_space_group_IT_number 14
_space_group_name_Hall '-P 2ybc'
_space_group_name_H-M_alt 'P 1 21/c 1'
_symmetry_cell_setting monoclinic
_symmetry_space_group_name_Hall '-P 2ybc'
_symmetry_space_group_name_H-M 'P 1 21/c 1'
_atom_sites_solution_hydrogens geom
_atom_sites_solution_primary direct
_audit_creation_date 10-08-16
_audit_creation_method CRYSTALS_ver_14.07
_audit_update_record
;
2020-09-17 deposited with the CCDC.	2020-12-09 downloaded from the CCDC.
;
_cell_angle_alpha 90
_cell_angle_beta 97.1114(6)
_cell_angle_gamma 90
_cell_formula_units_Z 4
_cell_length_a 24.6850(4)
_cell_length_b 6.87090(10)
_cell_length_c 19.9436(3)
_cell_measurement_reflns_used 8033
_cell_measurement_temperature 150
_cell_measurement_theta_max 27
_cell_measurement_theta_min 5
_cell_volume 3356.58(9)
_computing_cell_refinement 'DENZO/SCALEPACK (Otwinowski & Minor, 1997)'
_computing_data_collection 'COLLECT (Nonius, 2001).'
_computing_data_reduction 'DENZO/SCALEPACK (Otwinowski & Minor, 1997)'
_computing_molecular_graphics 'CAMERON (Watkin et al., 1996)'
_computing_publication_material 'CRYSTALS (Betteridge et al., 2003)'
_computing_structure_refinement 'CRYSTALS (Betteridge et al., 2003)'
_computing_structure_solution 'USER DEFINED STRUCTURE SOLUTION'
_diffrn_ambient_temperature 150
_diffrn_measured_fraction_theta_full 0.992
_diffrn_measured_fraction_theta_max 0.992
_diffrn_measurement_device Area
_diffrn_measurement_device_type 'Nonius KappaCCD'
_diffrn_measurement_method \w
_diffrn_radiation_monochromator graphite
_diffrn_radiation_type 'Mo K\a'
_diffrn_radiation_wavelength 0.71073
_diffrn_reflns_av_R_equivalents 0.035
_diffrn_reflns_limit_h_max 31
_diffrn_reflns_limit_h_min -32
_diffrn_reflns_limit_k_max 8
_diffrn_reflns_limit_k_min -8
_diffrn_reflns_limit_l_max 25
_diffrn_reflns_limit_l_min -25
_diffrn_reflns_number 43900
_diffrn_reflns_theta_full 26.930
_diffrn_reflns_theta_max 27.480
_diffrn_reflns_theta_min 5.111
_diffrn_standards_number 0
_exptl_absorpt_coefficient_mu 0.237
_exptl_absorpt_correction_T_max 0.98
_exptl_absorpt_correction_T_min 0.92
_exptl_absorpt_correction_type multi-scan
_exptl_absorpt_process_details 'DENZO/SCALEPACK (Otwinowski & Minor, 1997)'
_exptl_crystal_colour colourless
_exptl_crystal_density_diffrn 1.540
_exptl_crystal_density_method 'not measured'
_exptl_crystal_description plate
_exptl_crystal_F_000 1590.766
_exptl_crystal_size_max 0.200
_exptl_crystal_size_mid 0.190
_exptl_crystal_size_min 0.080
_refine_diff_density_max 0.68
_refine_diff_density_min -0.91
_refine_ls_extinction_method None
_refine_ls_goodness_of_fit_ref 1.0445
_refine_ls_hydrogen_treatment none
_refine_ls_matrix_type full
_refine_ls_number_parameters 591
_refine_ls_number_reflns 4480
_refine_ls_number_restraints 685
_refine_ls_R_factor_all 0.0976
_refine_ls_R_factor_gt 0.0866
_refine_ls_shift/su_max 0.0051799
_refine_ls_shift/su_mean 0.0002617
_refine_ls_structure_factor_coef Fsqd
_refine_ls_weighting_details
;
 Method= Modified Sheldrick 
 w=1/[\s^2^(F^2^) + ( 0.17P)^2^ + 5.86P] 
 ,where P=(max(Fo^2^,0) + 2Fc^2^)/3 
;
_refine_ls_weighting_scheme calc
_refine_ls_wR_factor_all 0.2568
_refine_ls_wR_factor_gt 0.2459
_refine_ls_wR_factor_ref 0.2568
_reflns_limit_h_max 32
_reflns_limit_h_min 0
_reflns_limit_k_max 0
_reflns_limit_k_min -8
_reflns_limit_l_max 25
_reflns_limit_l_min -25
_reflns_number_gt 3691
_reflns_number_total 7619
_reflns_threshold_expression I>2.0\s(I)
_oxford_diffrn_Wilson_B_factor 4.24
_oxford_diffrn_Wilson_scale 6.38
_oxford_refine_ls_r_factor_ref 0.0976
_oxford_refine_ls_scale 0.436(2)
_oxford_reflns_number_all 4480
_oxford_reflns_threshold_expression_ref I>-3.0\s(I)
_oxford_structure_analysis_title 005CJS09
_cod_data_source_file d0cc06299e2.cif
_cod_data_source_block 5
_cod_depositor_comments
;
The following automatic conversions were performed:

data item '_symmetry_cell_setting' value 'Monoclinic' was changed to
'monoclinic' in accordance with the
/home/data/users/saulius/crontab/automatic-downloads/rss-feeds/RSC/lib/dictionaries/cif_core.dic
dictionary named 'cif_core.dic' version 2.4.2 last updated on
2011-04-26.

Automatic conversion script
Id: cif_fix_values 7556 2019-12-06 15:28:31Z antanas 

 Adding full bibliography for 7127560--7127562.cif.
;
_cod_original_sg_symbol_H-M 'P 1 21/c 1 '
_cod_database_code 7127562

loop_
_symmetry_equiv_pos_as_xyz
x,y,z
-x,-y,-z
-x,y+1/2,-z+1/2
x,-y+1/2,z+1/2

loop_
_atom_site_label
_atom_site_type_symbol
_atom_site_fract_x
_atom_site_fract_y
_atom_site_fract_z
_atom_site_U_iso_or_equiv
_atom_site_occupancy
_atom_site_adp_type
_atom_site_refinement_flags_posn
_atom_site_refinement_flags_adp
_atom_site_refinement_flags_occupancy
_atom_site_disorder_assembly
_atom_site_disorder_group
_oxford_atom_site_special_shape
_atom_site_attached_hydrogens
P1 P 0.22652(7) 1.0664(3) 0.53212(8) 0.0706 1.0000 Uani . U . . . . .
F2 F 0.23660(18) 0.8322(7) 0.5356(2) 0.0996 1.0000 Uani . U . . . . .
F3 F 0.21486(19) 1.2935(6) 0.5285(2) 0.0964 1.0000 Uani . U . . . . .
F4 F 0.28070(18) 1.0992(7) 0.5806(2) 0.0995 1.0000 Uani . U . . . . .
F5 F 0.19293(17) 1.0467(6) 0.5949(2) 0.0876 1.0000 Uani . U . . . . .
F6 F 0.17190(19) 1.0248(8) 0.4835(2) 0.1074 1.0000 Uani . U . . . . .
F7 F 0.2596(2) 1.0779(8) 0.4696(2) 0.1101 1.0000 Uani . U . . . . .
P8 P 0.00755(6) 0.87968(19) 0.63992(6) 0.0452 1.0000 Uani . U . . . . .
F9 F 0.01115(14) 0.6534(5) 0.62277(19) 0.0704 1.0000 Uani . U . . . . .
F10 F 0.00445(15) 1.1061(5) 0.65422(18) 0.0721 1.0000 Uani . U . . . . .
F11 F -0.05615(13) 0.8763(5) 0.61290(17) 0.0703 1.0000 Uani . U . . . . .
F12 F 0.02088(15) 0.9269(5) 0.56504(15) 0.0691 1.0000 Uani . U . . . . .
F13 F 0.07150(13) 0.8837(5) 0.66465(16) 0.0623 1.0000 Uani . U . . . . .
F14 F -0.00554(15) 0.8334(6) 0.71362(16) 0.0746 1.0000 Uani . U . . . . .
O15 O 0.30103(16) 0.5454(7) 0.7510(2) 0.0703 1.0000 Uani D U . . . . .
C16 C 0.2462(2) 0.5166(8) 0.7483(3) 0.0539 1.0000 Uani . U . . . . .
C17 C 0.2207(3) 0.4873(8) 0.8057(3) 0.0564 1.0000 Uani . U . . . . .
C18 C 0.1654(3) 0.4564(8) 0.8002(3) 0.0565 1.0000 Uani . U . . . . .
C19 C 0.1335(2) 0.4549(8) 0.7379(3) 0.0519 1.0000 Uani . U . . . . .
C20 C 0.1603(2) 0.4860(7) 0.6816(2) 0.0446 1.0000 Uani . U . . . . .
C21 C 0.2151(2) 0.5142(7) 0.6848(3) 0.0485 1.0000 Uani . U . . . . .
N22 N 0.12870(17) 0.4830(6) 0.6152(2) 0.0454 1.0000 Uani . U . . . . .
C23 C 0.0958(2) 0.3334(8) 0.5875(3) 0.0526 1.0000 Uani . U . . . . .
C24 C 0.0753(2) 0.3884(8) 0.5254(3) 0.0589 1.0000 Uani . U . . . . .
N25 N 0.09496(18) 0.5725(7) 0.5151(2) 0.0519 1.0000 Uani . U . . . . .
C26 C 0.1273(2) 0.6283(7) 0.5707(2) 0.0457 1.0000 Uani . U . . . . .
C27 C 0.0825(3) 0.6948(9) 0.4556(3) 0.0624 1.0000 Uani . U . . . . .
N28 N 0.11350(19) 0.6300(6) 0.4018(2) 0.0546 1.0000 Uani . U . . . . .
C29 C 0.0916(3) 0.5848(9) 0.3368(3) 0.0629 1.0000 Uani . U . . . . .
C30 C 0.1337(3) 0.5369(9) 0.3037(3) 0.0668 1.0000 Uani . U . . . . .
N31 N 0.1808(2) 0.5516(6) 0.3477(2) 0.0552 1.0000 Uani . U . . . . .
C32 C 0.1671(2) 0.6098(8) 0.4065(3) 0.0549 1.0000 Uani . U . . . . .
C33 C 0.2352(5) 0.5113(6) 0.3336(8) 0.0679 0.567(7) Uani D U P . 1 . .
C34 C 0.2455(5) 0.4981(6) 0.2676(8) 0.0782 0.567(7) Uani D U P . 1 . .
C35 C 0.2987(5) 0.4713(6) 0.2531(8) 0.0918 0.567(7) Uani D U P . 1 . .
C36 C 0.3413(5) 0.4613(6) 0.3052(8) 0.1024 0.567(7) Uani D U P . 1 . .
C37 C 0.3311(5) 0.4759(6) 0.3708(8) 0.1180 0.567(7) Uani D U P . 1 . .
C38 C 0.2777(5) 0.5031(6) 0.3853(8) 0.0937 0.567(7) Uani D U P . 1 . .
O39 O 0.3716(5) 0.4696(13) 0.4328(6) 0.1572 0.567(7) Uani D U P . 1 . .
C40 C 0.4137(7) 0.324(3) 0.4241(6) 0.1919 0.567(7) Uani D U P . 1 . .
C41 C 0.4460(6) 0.281(3) 0.4913(7) 0.2142 0.567(7) Uani D U P . 1 . .
O42 O 0.4219(5) 0.116(2) 0.5223(7) 0.2192 0.567(7) Uani D U P . 1 . .
C43 C 0.4508(7) 0.0835(15) 0.5901(6) 0.2161 0.567(7) Uani D U P . 1 . .
C44 C 0.4360(5) 0.2398(16) 0.6367(6) 0.2199 0.567(7) Uani D U P . 1 . .
C45 C 0.4744(5) 0.3135(16) 0.6840(5) 0.2020 0.567(7) Uani D U P . 1 . .
C46 C 0.4596(6) 0.4701(14) 0.7307(7) 0.1890 0.567(7) Uani D U P . 1 . .
O47 O 0.4101(5) 0.4169(14) 0.7578(8) 0.1595 0.567(7) Uani D U P . 1 . .
C48 C 0.3930(3) 0.5778(18) 0.7990(6) 0.1192 0.567(7) Uani D U P . 1 . .
C49 C 0.3358(3) 0.5456(17) 0.8125(4) 0.0923 0.567(7) Uani D U P . 1 . .
C133 C 0.2350(7) 0.5127(10) 0.3322(10) 0.0679 0.433(7) Uani D U P . 2 . .
C134 C 0.2453(7) 0.4995(10) 0.2662(10) 0.0782 0.433(7) Uani D U P . 2 . .
C135 C 0.2958(7) 0.4351(10) 0.2517(10) 0.0890 0.433(7) Uani D U P . 2 . .
C136 C 0.3353(7) 0.3804(10) 0.3036(10) 0.1037 0.433(7) Uani D U P . 2 . .
C137 C 0.3239(7) 0.3833(10) 0.3693(10) 0.1048 0.433(7) Uani D U P . 2 . .
C138 C 0.2738(7) 0.4517(10) 0.3838(10) 0.0860 0.433(7) Uani D U P . 2 . .
O139 O 0.3613(5) 0.3274(15) 0.4198(7) 0.1364 0.433(7) Uani D U P . 2 . .
C140 C 0.4042(7) 0.217(3) 0.3926(11) 0.1750 0.433(7) Uani D U P . 2 . .
C141 C 0.4586(6) 0.304(4) 0.4169(10) 0.2046 0.433(7) Uani D U P . 2 . .
O142 O 0.4567(7) 0.394(3) 0.4831(9) 0.2220 0.433(7) Uani D U P . 2 . .
C143 C 0.4609(9) 0.243(2) 0.5350(9) 0.2320 0.433(7) Uani D U P . 2 . .
C144 C 0.4740(6) 0.335(2) 0.6029(8) 0.2236 0.433(7) Uani D U P . 2 . .
C145 C 0.4470(6) 0.279(2) 0.6545(9) 0.2161 0.433(7) Uani D U P . 2 . .
C146 C 0.4602(6) 0.371(3) 0.7224(9) 0.1911 0.433(7) Uani D U P . 2 . .
O147 O 0.4102(6) 0.427(2) 0.7479(8) 0.1696 0.433(7) Uani D U P . 2 . .
C148 C 0.3885(4) 0.601(2) 0.7128(11) 0.1445 0.433(7) Uani D U P . 2 . .
C149 C 0.3287(5) 0.576(3) 0.6917(6) 0.1266 0.433(7) Uani D U P . 2 . .
H171 H 0.2410 0.4885 0.8483 0.0669 1.0000 Uiso R . . . . . .
H181 H 0.1492 0.4371 0.8385 0.0684 1.0000 Uiso R . . . . . .
H191 H 0.0959 0.4369 0.7350 0.0628 1.0000 Uiso R . . . . . .
H211 H 0.2320 0.5318 0.6461 0.0584 1.0000 Uiso R . . . . . .
H231 H 0.0898 0.2188 0.6081 0.0621 1.0000 Uiso R . . . . . .
H241 H 0.0528 0.3148 0.4944 0.0680 1.0000 Uiso R . . . . . .
H261 H 0.1454 0.7478 0.5772 0.0544 1.0000 Uiso R . . . . . .
H272 H 0.0925 0.8262 0.4669 0.0726 1.0000 Uiso R . . . . . .
H271 H 0.0442 0.6854 0.4400 0.0727 1.0000 Uiso R . . . . . .
H291 H 0.0552 0.5875 0.3201 0.0730 1.0000 Uiso R . . . . . .
H301 H 0.1318 0.5009 0.2589 0.0781 1.0000 Uiso R . . . . . .
H321 H 0.1914 0.6309 0.4446 0.0654 1.0000 Uiso R . . . . . .
H431 H 0.4900 0.0866 0.5865 0.2480 0.567(7) Uiso R . P . 1 . .
H432 H 0.4405 -0.0447 0.6047 0.2480 0.567(7) Uiso R . P . 1 . .
H441 H 0.3996 0.2715 0.6394 0.2501 0.567(7) Uiso R . P . 1 . .
H451 H 0.5111 0.2817 0.6813 0.2290 0.567(7) Uiso R . P . 1 . .
H461 H 0.4862 0.4652 0.7707 0.2091 0.567(7) Uiso R . P . 1 . .
H462 H 0.4598 0.5991 0.7099 0.2090 0.567(7) Uiso R . P . 1 . .
H481 H 0.4168 0.5817 0.8415 0.1310 0.567(7) Uiso R . P . 1 . .
H482 H 0.3961 0.6992 0.7748 0.1307 0.567(7) Uiso R . P . 1 . .
H492 H 0.3316 0.4228 0.8352 0.1017 0.567(7) Uiso R . P . 1 . .
H491 H 0.3251 0.6496 0.8412 0.1020 0.567(7) Uiso R . P . 1 . .
H1401 H 0.4028 0.0994 0.4202 0.2041 0.433(7) Uiso R . P . 2 . .
H1402 H 0.3918 0.1893 0.3453 0.2041 0.433(7) Uiso R . P . 2 . .
H1411 H 0.4830 0.1935 0.4138 0.2390 0.433(7) Uiso R . P . 2 . .
H1412 H 0.4624 0.3963 0.3806 0.2391 0.433(7) Uiso R . P . 2 . .
H1431 H 0.4837 0.1305 0.5303 0.2660 0.433(7) Uiso R . P . 2 . .
H1432 H 0.4230 0.2043 0.5321 0.2661 0.433(7) Uiso R . P . 2 . .
H1441 H 0.5098 0.3795 0.6131 0.2610 0.433(7) Uiso R . P . 2 . .
H1451 H 0.4111 0.2352 0.6442 0.2581 0.433(7) Uiso R . P . 2 . .
H1462 H 0.4853 0.2855 0.7506 0.2351 0.433(7) Uiso R . P . 2 . .
H1461 H 0.4783 0.4938 0.7148 0.2350 0.433(7) Uiso R . P . 2 . .
H1481 H 0.3928 0.6969 0.7493 0.1749 0.433(7) Uiso R . P . 2 . .
H1482 H 0.4061 0.6481 0.6749 0.1750 0.433(7) Uiso R . P . 2 . .
H1492 H 0.3247 0.4615 0.6632 0.1551 0.433(7) Uiso R . P . 2 . .
H1491 H 0.3132 0.6880 0.6667 0.1549 0.433(7) Uiso R . P . 2 . .
H412 H 0.4844 0.2526 0.4879 0.2441 0.567(7) Uiso R . P . 1 . .
H411 H 0.4430 0.3946 0.5198 0.2439 0.567(7) Uiso R . P . 1 . .
H402 H 0.4383 0.3787 0.3943 0.2249 0.567(7) Uiso R . P . 1 . .
H401 H 0.3974 0.2041 0.4053 0.2253 0.567(7) Uiso R . P . 1 . .
C153 C 0.3479(12) -0.383(5) 0.5908(14) 0.1139 0.240(16) Uani D U P . 3 . .
C150 C 0.3839(13) -0.156(5) 0.5027(11) 0.1147 0.240(16) Uani D U P . 3 . .
O152 O 0.4275(12) -0.188(5) 0.6151(13) 0.1601 0.240(16) Uani D U P . 3 . .
C151 C 0.3890(12) -0.239(5) 0.5724(11) 0.1224 0.240(16) Uani D U P . 3 . .
H1503 H 0.3739 -0.2718 0.4735 0.1709 0.240(16) Uiso . . P . 3 . .
H1502 H 0.4191 -0.1068 0.4962 0.1710 0.240(16) Uiso . . P . 3 . .
H1501 H 0.3555 -0.0641 0.5004 0.1710 0.240(16) Uiso . . P . 3 . .
H341 H 0.2166 0.5075 0.2329 0.0952 0.567(7) Uiso R . P . 1 . .
H351 H 0.3061 0.4585 0.2086 0.1150 0.567(7) Uiso R . P . 1 . .
H361 H 0.3771 0.4437 0.2953 0.1281 0.567(7) Uiso R . P . 1 . .
H381 H 0.2706 0.5173 0.4297 0.1122 0.567(7) Uiso R . P . 1 . .
H1341 H 0.2181 0.5324 0.2314 0.0951 0.433(7) Uiso R . P . 2 . .
H1351 H 0.3037 0.4311 0.2071 0.1071 0.433(7) Uiso R . P . 2 . .
H1361 H 0.3701 0.3399 0.2941 0.1221 0.433(7) Uiso R . P . 2 . .
H1381 H 0.2658 0.4533 0.4282 0.1000 0.433(7) Uiso R . P . 2 . .
H1531 H 0.3179 -0.3893 0.5516 0.1450 0.240(16) Uiso . . P . 3 . .
H1532 H 0.3625 -0.5131 0.5987 0.1450 0.240(16) Uiso . . P . 3 . .
H1533 H 0.3306 -0.3399 0.6304 0.1450 0.240(16) Uiso . . P . 3 . .

loop_
_atom_site_aniso_label
_atom_site_aniso_U_11
_atom_site_aniso_U_22
_atom_site_aniso_U_33
_atom_site_aniso_U_23
_atom_site_aniso_U_13
_atom_site_aniso_U_12
P1 0.0752(11) 0.0831(11) 0.0523(10) -0.0135(8) 0.0027(7) -0.0137(9)
F2 0.101(3) 0.0868(14) 0.111(3) -0.0207(17) 0.012(2) 0.0007(17)
F3 0.123(3) 0.0819(14) 0.086(3) 0.0019(16) 0.021(2) -0.0136(17)
F4 0.0889(18) 0.130(3) 0.074(2) -0.007(2) -0.0124(15) -0.031(2)
F5 0.104(2) 0.086(2) 0.0771(19) -0.0044(18) 0.0288(17) -0.013(2)
F6 0.091(2) 0.128(3) 0.095(2) -0.030(2) -0.0240(17) -0.007(2)
F7 0.117(3) 0.152(3) 0.0644(18) -0.007(2) 0.0266(17) -0.001(3)
P8 0.0532(8) 0.0408(8) 0.0390(8) -0.0004(5) -0.0049(6) 0.0016(6)
F9 0.0721(19) 0.0418(12) 0.095(2) -0.0101(13) 0.0003(17) -0.0019(12)
F10 0.093(2) 0.0441(12) 0.077(2) -0.0103(13) 0.0044(18) 0.0074(13)
F11 0.0538(12) 0.082(2) 0.0701(19) -0.0051(17) -0.0107(12) 0.0068(13)
F12 0.084(2) 0.082(2) 0.0398(12) 0.0035(13) 0.0019(12) 0.0003(18)
F13 0.0560(12) 0.0664(19) 0.0595(17) -0.0045(15) -0.0129(12) -0.0014(12)
F14 0.085(2) 0.092(2) 0.0465(13) 0.0133(14) 0.0062(13) 0.0017(19)
O15 0.0634(16) 0.075(3) 0.067(2) -0.005(2) -0.0127(15) -0.002(2)
C16 0.0631(16) 0.046(3) 0.0487(17) -0.004(2) -0.0075(13) 0.002(2)
C17 0.083(2) 0.040(3) 0.0424(19) -0.001(2) -0.0049(17) 0.010(3)
C18 0.087(2) 0.042(3) 0.0415(16) 0.002(2) 0.0100(18) 0.004(3)
C19 0.068(2) 0.041(3) 0.0473(17) 0.001(2) 0.0096(14) 0.003(2)
C20 0.0568(16) 0.034(2) 0.0413(14) 0.0015(17) 0.0003(11) 0.001(2)
C21 0.0564(16) 0.044(3) 0.0430(18) 0.001(2) -0.0004(14) 0.001(2)
N22 0.054(2) 0.0368(18) 0.0432(14) 0.0001(12) -0.0009(13) -0.0010(15)
C23 0.060(3) 0.040(2) 0.055(2) -0.0034(16) -0.002(2) -0.0047(19)
C24 0.062(3) 0.052(2) 0.057(2) -0.0063(18) -0.011(2) -0.003(2)
N25 0.056(2) 0.052(2) 0.0444(15) 0.0007(14) -0.0043(14) 0.0042(17)
C26 0.053(3) 0.039(2) 0.0431(19) 0.0016(14) -0.0008(17) 0.0022(18)
C27 0.069(3) 0.065(3) 0.0488(17) 0.0058(17) -0.0088(17) 0.014(3)
N28 0.0696(18) 0.051(2) 0.0386(14) 0.0038(16) -0.0128(13) 0.002(2)
C29 0.083(2) 0.053(3) 0.045(2) 0.000(2) -0.0215(16) -0.002(3)
C30 0.101(2) 0.053(3) 0.041(2) -0.007(2) -0.0146(15) 0.003(3)
N31 0.0857(16) 0.037(2) 0.0399(17) -0.0014(17) -0.0022(12) -0.003(2)
C32 0.0699(18) 0.055(3) 0.0364(18) -0.002(2) -0.0088(15) -0.001(2)
C33 0.0932(19) 0.053(3) 0.059(2) -0.001(2) 0.0129(15) 0.000(2)
C34 0.114(3) 0.060(3) 0.063(2) -0.008(3) 0.022(2) -0.004(3)
C35 0.126(4) 0.061(6) 0.098(4) -0.011(6) 0.050(3) -0.013(6)
C36 0.098(4) 0.094(7) 0.125(5) -0.012(7) 0.051(3) -0.008(7)
C37 0.087(3) 0.159(8) 0.112(4) -0.022(7) 0.024(3) 0.007(6)
C38 0.083(3) 0.129(7) 0.069(3) -0.011(6) 0.013(2) 0.009(6)
O39 0.087(4) 0.235(10) 0.146(6) -0.034(8) 0.001(4) 0.025(6)
C40 0.123(8) 0.256(12) 0.189(9) -0.040(8) -0.013(6) 0.058(8)
C41 0.153(10) 0.265(13) 0.211(9) -0.021(8) -0.034(7) 0.058(9)
O42 0.171(10) 0.257(12) 0.217(9) -0.019(8) -0.029(8) 0.063(9)
C43 0.177(11) 0.251(13) 0.209(10) -0.028(7) -0.022(8) 0.071(10)
C44 0.167(10) 0.256(13) 0.228(10) -0.037(8) -0.008(8) 0.062(10)
C45 0.138(9) 0.249(12) 0.217(10) -0.038(8) 0.010(7) 0.069(9)
C46 0.125(8) 0.220(11) 0.222(10) -0.024(8) 0.020(7) 0.058(8)
O47 0.102(6) 0.173(9) 0.196(9) -0.031(7) -0.013(6) 0.052(7)
C48 0.070(3) 0.144(8) 0.131(8) -0.018(6) -0.034(4) 0.012(6)
C49 0.079(3) 0.099(7) 0.088(5) -0.012(5) -0.034(3) 0.002(5)
C133 0.0932(19) 0.053(3) 0.059(2) -0.001(2) 0.0129(15) 0.000(2)
C134 0.114(3) 0.060(3) 0.063(2) -0.008(3) 0.022(2) -0.004(3)
C135 0.121(5) 0.071(7) 0.081(4) -0.007(7) 0.037(4) -0.004(6)
C136 0.109(6) 0.102(8) 0.104(5) -0.012(8) 0.029(4) 0.006(7)
C137 0.097(5) 0.124(8) 0.093(5) -0.005(7) 0.010(4) 0.021(6)
C138 0.088(4) 0.096(7) 0.073(3) 0.000(6) 0.006(3) 0.007(6)
O139 0.115(6) 0.170(10) 0.119(6) -0.008(8) -0.006(5) 0.050(7)
C140 0.113(7) 0.219(12) 0.191(10) -0.016(9) 0.012(7) 0.063(7)
C141 0.121(6) 0.260(13) 0.231(10) -0.013(10) 0.017(10) 0.040(9)
O142 0.169(9) 0.271(14) 0.219(11) -0.016(9) -0.004(10) 0.005(10)
C143 0.179(11) 0.279(15) 0.232(11) -0.005(10) 0.002(11) 0.006(11)
C144 0.174(12) 0.267(15) 0.225(11) 0.005(11) 0.006(10) 0.006(11)
C145 0.158(11) 0.254(14) 0.231(11) 0.013(10) 0.001(9) 0.013(10)
C146 0.122(9) 0.221(14) 0.226(11) 0.024(11) 0.008(10) 0.017(9)
O147 0.096(8) 0.190(13) 0.217(12) 0.048(9) -0.003(8) -0.005(8)
C148 0.070(6) 0.174(13) 0.187(13) 0.044(10) 0.005(7) -0.032(7)
C149 0.070(7) 0.147(14) 0.162(14) 0.041(11) 0.011(9) -0.036(8)
C153 0.11(2) 0.16(3) 0.070(17) 0.028(15) 0.008(14) 0.048(14)
C150 0.11(2) 0.15(3) 0.087(15) 0.021(15) 0.023(12) 0.046(17)
O152 0.16(2) 0.18(3) 0.124(18) 0.024(17) -0.039(13) 0.013(16)
C151 0.119(18) 0.16(2) 0.086(14) 0.024(13) -0.005(11) 0.035(14)

loop_
_atom_type_symbol
_atom_type_scat_dispersion_real
_atom_type_scat_dispersion_imag
_atom_type_scat_Cromer_Mann_a1
_atom_type_scat_Cromer_Mann_b1
_atom_type_scat_Cromer_Mann_a2
_atom_type_scat_Cromer_Mann_b2
_atom_type_scat_Cromer_Mann_a3
_atom_type_scat_Cromer_Mann_b3
_atom_type_scat_Cromer_Mann_a4
_atom_type_scat_Cromer_Mann_b4
_atom_type_scat_Cromer_Mann_c
_atom_type_scat_source
C 0.0033 0.0016 2.3100 20.8439 1.0200 10.2075 1.5886 0.5687 0.8650 51.6512 0.2156 'International Tables Vol C 4.2.6.8 and 6.1.1.4'
H 0.0000 0.0000 0.4930 10.5109 0.3229 26.1257 0.1402 3.1424 0.0408 57.7998 0.0030 'International Tables Vol C 4.2.6.8 and 6.1.1.4'
O 0.0106 0.0060 3.0485 13.2771 2.2868 5.7011 1.5463 0.3239 0.8670 32.9089 0.2508 'International Tables Vol C 4.2.6.8 and 6.1.1.4'
N 0.0061 0.0033 12.2126 0.0057 3.1322 9.8933 2.0125 28.9975 1.1663 0.5826 -11.5290 'International Tables Vol C 4.2.6.8 and 6.1.1.4'
P 0.1023 0.0942 6.4345 1.9067 4.1791 27.1570 1.7800 0.5260 1.4908 68.1645 1.1149 'International Tables Vol C 4.2.6.8 and 6.1.1.4'
F 0.0171 0.0103 3.5392 10.2825 2.6412 4.2944 1.5170 0.2615 1.0243 26.1476 0.2776 'International Tables Vol C 4.2.6.8 and 6.1.1.4'

loop_
_geom_angle_atom_site_label_1
_geom_angle_site_symmetry_1
_geom_angle_atom_site_label_2
_geom_angle_site_symmetry_2
_geom_angle_atom_site_label_3
_geom_angle_site_symmetry_3
_geom_angle
_geom_angle_publ_flag
F2 . P1 . F3 . 178.3(3) yes
F2 . P1 . F4 . 90.1(3) yes
F3 . P1 . F4 . 91.3(3) yes
F2 . P1 . F5 . 88.5(2) yes
F3 . P1 . F5 . 90.6(2) yes
F4 . P1 . F5 . 90.8(2) yes
F2 . P1 . F6 . 87.8(3) yes
F3 . P1 . F6 . 90.8(3) yes
F4 . P1 . F6 . 177.9(3) yes
F5 . P1 . F6 . 88.8(3) yes
F2 . P1 . F7 . 89.6(3) yes
F3 . P1 . F7 . 91.4(3) yes
F4 . P1 . F7 . 89.7(3) yes
F5 . P1 . F7 . 178.0(3) yes
F6 . P1 . F7 . 90.6(3) yes
F9 . P8 . F10 . 177.9(2) yes
F9 . P8 . F11 . 89.55(19) yes
F10 . P8 . F11 . 90.4(2) yes
F9 . P8 . F12 . 88.5(2) yes
F10 . P8 . F12 . 89.4(2) yes
F11 . P8 . F12 . 89.75(19) yes
F9 . P8 . F13 . 90.23(18) yes
F10 . P8 . F13 . 89.74(19) yes
F11 . P8 . F13 . 178.33(19) yes
F12 . P8 . F13 . 88.58(19) yes
F9 . P8 . F14 . 91.5(2) yes
F10 . P8 . F14 . 90.6(2) yes
F11 . P8 . F14 . 90.27(19) yes
F12 . P8 . F14 . 179.9(2) yes
F13 . P8 . F14 . 91.40(19) yes
C16 . O15 . C49 . 122.1(5) yes
O15 . C16 . C17 . 122.5(5) yes
O15 . C16 . C21 . 118.0(5) yes
C17 . C16 . C21 . 119.5(5) yes
C16 . C17 . C18 . 120.3(5) yes
C16 . C17 . H171 . 120.3 no
C18 . C17 . H171 . 119.4 no
C17 . C18 . C19 . 121.4(5) yes
C17 . C18 . H181 . 119.3 no
C19 . C18 . H181 . 119.2 no
C18 . C19 . C20 . 116.7(5) yes
C18 . C19 . H191 . 120.5 no
C20 . C19 . H191 . 122.9 no
C19 . C20 . C21 . 123.7(5) yes
C19 . C20 . N22 . 118.7(5) yes
C21 . C20 . N22 . 117.5(5) yes
C16 . C21 . C20 . 118.3(5) yes
C16 . C21 . H211 . 120.0 no
C20 . C21 . H211 . 121.7 no
C20 . N22 . C23 . 126.7(4) yes
C20 . N22 . C26 . 124.3(4) yes
C23 . N22 . C26 . 109.0(4) yes
N22 . C23 . C24 . 107.3(5) yes
N22 . C23 . H231 . 125.8 no
C24 . C23 . H231 . 126.9 no
C23 . C24 . N25 . 107.3(5) yes
C23 . C24 . H241 . 126.2 no
N25 . C24 . H241 . 126.5 no
C24 . N25 . C26 . 108.9(4) yes
C24 . N25 . C27 . 127.4(5) yes
C26 . N25 . C27 . 123.7(5) yes
N25 . C26 . N22 . 107.5(4) yes
N25 . C26 . H261 . 126.1 no
N22 . C26 . H261 . 126.3 no
N25 . C27 . N28 . 110.2(4) yes
N25 . C27 . H272 . 109.2 no
N28 . C27 . H272 . 108.5 no
N25 . C27 . H271 . 109.0 no
N28 . C27 . H271 . 109.1 no
H272 . C27 . H271 . 110.8 no
C27 . N28 . C29 . 125.4(5) yes
C27 . N28 . C32 . 126.2(4) yes
C29 . N28 . C32 . 108.4(5) yes
N28 . C29 . C30 . 106.3(6) yes
N28 . C29 . H291 . 126.1 no
C30 . C29 . H291 . 127.7 no
C29 . C30 . N31 . 108.4(5) yes
C29 . C30 . H301 . 126.4 no
N31 . C30 . H301 . 125.1 no
C30 . N31 . C32 . 107.4(5) yes
C30 . N31 . C33 . 127.0(7) yes
C32 . N31 . C33 . 125.6(7) yes
N28 . C32 . N31 . 109.5(5) yes
N28 . C32 . H321 . 125.9 no
N31 . C32 . H321 . 124.6 no
N31 . C33 . C34 . 119.4(6) yes
N31 . C33 . C38 . 120.3(6) yes
C34 . C33 . C38 . 119.995 yes
C33 . C34 . C35 . 119.995 yes
C33 . C34 . H341 . 119.4 no
C35 . C34 . H341 . 120.6 no
C34 . C35 . C36 . 119.996 yes
C34 . C35 . H351 . 120.7 no
C36 . C35 . H351 . 119.3 no
C35 . C36 . C37 . 119.996 yes
C35 . C36 . H361 . 119.9 no
C37 . C36 . H361 . 120.1 no
C36 . C37 . C38 . 119.995 yes
C36 . C37 . O39 . 127.3(5) yes
C38 . C37 . O39 . 112.7(5) yes
C37 . C38 . C33 . 119.995 yes
C37 . C38 . H381 . 120.3 no
C33 . C38 . H381 . 119.7 no
C37 . O39 . C40 . 109.52(5) yes
O39 . C40 . C41 . 109.51(5) yes
O39 . C40 . H402 . 108.2 no
C41 . C40 . H402 . 108.6 no
O39 . C40 . H401 . 111.0 no
C41 . C40 . H401 . 109.1 no
H402 . C40 . H401 . 110.5 no
C40 . C41 . O42 . 109.51(5) yes
C40 . C41 . H412 . 112.9 no
O42 . C41 . H412 . 109.1 no
C40 . C41 . H411 . 107.1 no
O42 . C41 . H411 . 108.1 no
H412 . C41 . H411 . 110.0 no
C41 . O42 . C43 . 109.51(5) yes
O42 . C43 . C44 . 109.51(5) yes
O42 . C43 . H431 . 107.7 no
C44 . C43 . H431 . 110.4 no
O42 . C43 . H432 . 107.5 no
C44 . C43 . H432 . 111.8 no
H431 . C43 . H432 . 109.9 no
C43 . C44 . C45 . 120.000(11) yes
C43 . C44 . H441 . 121.0 no
C45 . C44 . H441 . 118.0 no
C44 . C45 . C46 . 120.000(11) yes
C44 . C45 . H451 . 118.0 no
C46 . C45 . H451 . 120.9 no
C45 . C46 . O47 . 109.50(5) yes
C45 . C46 . H461 . 107.1 no
O47 . C46 . H461 . 101.6 no
C45 . C46 . H462 . 112.0 no
O47 . C46 . H462 . 115.8 no
H461 . C46 . H462 . 110.0 no
C46 . O47 . C48 . 109.51(5) yes
O47 . C48 . C49 . 109.50(5) yes
O47 . C48 . H481 . 109.0 no
C49 . C48 . H481 . 109.4 no
O47 . C48 . H482 . 108.8 no
C49 . C48 . H482 . 110.6 no
H481 . C48 . H482 . 109.5 no
C48 . C49 . O15 . 109.48(5) yes
C48 . C49 . H492 . 112.0 no
O15 . C49 . H492 . 108.4 no
C48 . C49 . H491 . 109.3 no
O15 . C49 . H491 . 109.4 no
H492 . C49 . H491 . 108.2 no
N31 . C133 . C134 . 120.5(8) yes
N31 . C133 . C138 . 118.3(8) yes
C134 . C133 . C138 . 119.994 yes
C133 . C134 . C135 . 119.995 yes
C133 . C134 . H1341 . 119.7 no
C135 . C134 . H1341 . 120.3 no
C134 . C135 . C136 . 119.983 yes
C134 . C135 . H1351 . 120.5 no
C136 . C135 . H1351 . 119.5 no
C135 . C136 . C137 . 119.939 yes
C135 . C136 . H1361 . 120.4 no
C137 . C136 . H1361 . 119.6 no
C136 . C137 . C138 . 119.946 yes
C136 . C137 . O139 . 120.7(7) yes
C138 . C137 . O139 . 119.3(7) yes
C137 . C138 . C133 . 119.988 yes
C137 . C138 . H1381 . 120.3 no
C133 . C138 . H1381 . 119.7 no
C137 . O139 . C140 . 109.50(5) yes
O139 . C140 . C141 . 109.50(5) yes
O139 . C140 . H1401 . 98.2 no
C141 . C140 . H1401 . 104.0 no
O139 . C140 . H1402 . 107.7 no
C141 . C140 . H1402 . 123.5 no
H1401 . C140 . H1402 . 111.0 no
C140 . C141 . O142 . 109.51(5) yes
C140 . C141 . H1411 . 101.9 no
O142 . C141 . H1411 . 118.2 no
C140 . C141 . H1412 . 100.8 no
O142 . C141 . H1412 . 114.1 no
H1411 . C141 . H1412 . 110.1 no
C141 . O142 . C143 . 109.50(5) yes
O142 . C143 . C144 . 109.50(5) yes
O142 . C143 . H1431 . 119.3 no
C144 . C143 . H1431 . 111.3 no
O142 . C143 . H1432 . 99.9 no
C144 . C143 . H1432 . 105.7 no
H1431 . C143 . H1432 . 109.8 no
C143 . C144 . C145 . 120.000(11) yes
C143 . C144 . H1441 . 115.5 no
C145 . C144 . H1441 . 117.9 no
C144 . C145 . C146 . 120.000(11) yes
C144 . C145 . H1451 . 117.9 no
C146 . C145 . H1451 . 115.5 no
C145 . C146 . O147 . 109.50(5) yes
C145 . C146 . H1462 . 108.8 no
O147 . C146 . H1462 . 117.8 no
C145 . C146 . H1461 . 106.0 no
O147 . C146 . H1461 . 104.3 no
H1462 . C146 . H1461 . 109.8 no
C146 . O147 . C148 . 109.51(5) yes
O147 . C148 . C149 . 109.50(5) yes
O147 . C148 . H1481 . 101.2 no
C149 . C148 . H1481 . 107.6 no
O147 . C148 . H1482 . 118.1 no
C149 . C148 . H1482 . 110.0 no
H1481 . C148 . H1482 . 109.7 no
C148 . C149 . O15 . 109.51(5) yes
C148 . C149 . H1492 . 106.6 no
O15 . C149 . H1492 . 109.7 no
C148 . C149 . H1491 . 111.4 no
O15 . C149 . H1491 . 109.8 no
H1492 . C149 . H1491 . 109.8 no
C151 . C153 . H1531 . 107.0 no
C151 . C153 . H1532 . 113.5 no
H1531 . C153 . H1532 . 108.0 no
C151 . C153 . H1533 . 111.7 no
H1531 . C153 . H1533 . 106.6 no
H1532 . C153 . H1533 . 109.7 no
C151 . C150 . H1503 . 102.9 no
C151 . C150 . H1502 . 106.7 no
H1503 . C150 . H1502 . 111.4 no
C151 . C150 . H1501 . 106.2 no
H1503 . C150 . H1501 . 112.1 no
H1502 . C150 . H1501 . 116.4 no
C153 . C151 . C150 . 120.000(9) yes
C153 . C151 . O152 . 120.000(9) yes
C150 . C151 . O152 . 120.000(9) yes

loop_
_geom_bond_atom_site_label_1
_geom_bond_site_symmetry_1
_geom_bond_atom_site_label_2
_geom_bond_site_symmetry_2
_geom_bond_distance
_geom_bond_publ_flag
P1 . F2 . 1.629(5) yes
P1 . F3 . 1.586(5) yes
P1 . F4 . 1.567(4) yes
P1 . F5 . 1.590(4) yes
P1 . F6 . 1.586(4) yes
P1 . F7 . 1.574(4) yes
P8 . F9 . 1.597(3) yes
P8 . F10 . 1.585(3) yes
P8 . F11 . 1.598(3) yes
P8 . F12 . 1.601(3) yes
P8 . F13 . 1.595(3) yes
P8 . F14 . 1.576(3) yes
O15 . C16 . 1.363(7) yes
O15 . C49 . 1.407(7) yes
C16 . C17 . 1.389(8) yes
C16 . C21 . 1.396(7) yes
C17 . C18 . 1.372(8) yes
C17 . H171 . 0.931 no
C18 . C19 . 1.388(8) yes
C18 . H181 . 0.913 no
C19 . C20 . 1.387(7) yes
C19 . H191 . 0.931 no
C20 . C21 . 1.362(7) yes
C20 . N22 . 1.451(6) yes
C21 . H211 . 0.930 no
N22 . C23 . 1.382(7) yes
N22 . C26 . 1.333(6) yes
C23 . C24 . 1.334(8) yes
C23 . H231 . 0.909 no
C24 . N25 . 1.379(7) yes
C24 . H241 . 0.928 no
N25 . C26 . 1.340(6) yes
N25 . C27 . 1.456(7) yes
C26 . H261 . 0.937 no
C27 . N28 . 1.461(7) yes
C27 . H272 . 0.956 no
C27 . H271 . 0.959 no
N28 . C29 . 1.378(7) yes
N28 . C32 . 1.322(7) yes
C29 . C30 . 1.338(9) yes
C29 . H291 . 0.918 no
C30 . N31 . 1.371(7) yes
C30 . H301 . 0.924 no
N31 . C32 . 1.322(7) yes
N31 . C33 . 1.432(14) yes
C32 . H321 . 0.921 no
C33 . C34 . 1.374 yes
C33 . C38 . 1.379 yes
C34 . C35 . 1.391 yes
C34 . H341 . 0.933 no
C35 . C36 . 1.385 yes
C35 . H351 . 0.933 no
C36 . C37 . 1.368 yes
C36 . H361 . 0.936 no
C37 . C38 . 1.397 yes
C37 . O39 . 1.492(17) yes
C38 . H381 . 0.927 no
O39 . C40 . 1.468(10) yes
C40 . C41 . 1.500(5) yes
C40 . H402 . 0.976 no
C40 . H401 . 0.972 no
C41 . O42 . 1.451(10) yes
C41 . H412 . 0.979 no
C41 . H411 . 0.975 no
O42 . C43 . 1.466(9) yes
C43 . C44 . 1.495(5) yes
C43 . H431 . 0.979 no
C43 . H432 . 0.972 no
C44 . C45 . 1.3503(11) yes
C44 . H441 . 0.934 no
C45 . C46 . 1.497(5) yes
C45 . H451 . 0.941 no
C46 . O47 . 1.444(9) yes
C46 . H461 . 0.969 no
C46 . H462 . 0.978 no
O47 . C48 . 1.470(9) yes
C48 . C49 . 1.487(5) yes
C48 . H481 . 0.968 no
C48 . H482 . 0.972 no
C49 . H492 . 0.969 no
C49 . H491 . 0.972 no
C133 . C134 . 1.374 yes
C133 . C138 . 1.383 yes
C134 . C135 . 1.385 yes
C134 . H1341 . 0.933 no
C135 . C136 . 1.385 yes
C135 . H1351 . 0.933 no
C136 . C137 . 1.374 yes
C136 . H1361 . 0.943 no
C137 . C138 . 1.387 yes
C137 . O139 . 1.34(2) yes
C138 . H1381 . 0.930 no
O139 . C140 . 1.462(10) yes
C140 . C141 . 1.495(5) yes
C140 . H1401 . 0.978 no
C140 . H1402 . 0.974 no
C141 . O142 . 1.464(10) yes
C141 . H1411 . 0.976 no
C141 . H1412 . 0.976 no
O142 . C143 . 1.458(10) yes
C143 . C144 . 1.491(5) yes
C143 . H1431 . 0.970 no
C143 . H1432 . 0.969 no
C144 . C145 . 1.3501(11) yes
C144 . H1441 . 0.932 no
C145 . C146 . 1.491(5) yes
C145 . H1451 . 0.935 no
C146 . O147 . 1.446(10) yes
C146 . H1462 . 0.977 no
C146 . H1461 . 0.978 no
O147 . C148 . 1.453(10) yes
C148 . C149 . 1.494(5) yes
C148 . H1481 . 0.976 no
C148 . H1482 . 0.972 no
C149 . H1492 . 0.968 no
C149 . H1491 . 0.970 no
C153 . C151 . 1.499(11) yes
C153 . H1531 . 1.008 no
C153 . H1532 . 0.969 no
C153 . H1533 . 0.988 no
C150 . C151 . 1.492(10) yes
C150 . H1503 . 1.001 no
C150 . H1502 . 0.954 no
C150 . H1501 . 0.940 no
O152 . C151 . 1.244(10) yes

loop_
_geom_hbond_atom_site_label_D
_geom_hbond_site_symmetry_D
_geom_hbond_atom_site_label_H
_geom_hbond_site_symmetry_H
_geom_hbond_atom_site_label_A
_geom_hbond_site_symmetry_A
_geom_hbond_angle_DHA
_geom_hbond_distance_DH
_geom_hbond_distance_HA
_geom_hbond_distance_DA
_geom_hbond_publ_flag
O152 . H432 . O42 . 129 1.06 1.99 2.784(18) yes
C43 . H432 . O152 . 174 0.97 1.06 2.032(18) yes
O152 . H432 . C44 . 142 1.06 2.06 2.974(18) yes
O152 . H432 . C143 . 158 1.06 2.51 3.513(18) yes
O152 . H432 . C145 . 141 1.06 2.43 3.325(18) yes
C43 . H432 . C151 . 136 0.97 1.90 2.686(18) yes
C46 . H462 . O152 1_565 148 0.98 2.45 3.318(18) yes
C49 . H492 . C136 4_555 133 0.97 2.18 2.932(18) yes
C49 . H492 . C137 4_555 170 0.97 2.23 3.183(18) yes
C49 . H492 . O139 4_555 153 0.97 2.46 3.349(18) yes
C140 . H1401 . C150 . 167 0.98 2.49 3.447(18) yes
C140 . H1402 . O47 4_554 147 0.97 1.99 2.862(18) yes
C140 . H1402 . C48 4_554 126 0.97 2.06 2.743(18) yes
C140 . H1402 . C49 4_554 123 0.97 2.17 2.825(18) yes
C140 . H1402 . O147 4_554 148 0.97 2.20 3.073(18) yes
C141 . H1411 . C43 2_656 177 0.98 2.51 3.490(18) yes
C141 . H1411 . O152 2_656 129 0.98 2.35 3.066(18) yes
C141 . H1412 . C144 2_666 121 0.98 2.42 3.040(18) yes
C41 . H1432 . C43 . 124 1.17 1.52 2.383(18) yes
C41 . H1432 . C44 . 128 1.17 2.08 2.954(18) yes
C41 . H1432 . C145 . 121 1.17 2.49 3.252(18) yes
C144 . H1441 . C141 2_666 125 0.93 2.41 3.040(18) yes
C146 . H1462 . C46 3_646 151 0.98 2.56 3.450(18) yes
C148 . H1482 . O152 1_565 159 0.97 1.77 2.700(18) yes
C148 . H1482 . C151 1_565 143 0.97 2.18 3.011(18) yes
C143 . H412 . C141 . 125 1.16 1.52 2.386(18) yes
C143 . H411 . O39 . 128 1.15 2.37 3.212(18) yes
O142 . H411 . C44 . 149 0.84 2.59 3.340(18) yes
O142 . H411 . C144 . 129 0.84 1.78 2.408(18) yes
C150 . H1503 . O39 1_545 164 1.00 1.95 2.926(18) yes
C36 . H1361 . O47 4_554 167 1.13 2.19 3.305(18) yes
C136 . H1361 . O47 4_554 140 0.94 2.19 2.972(18) yes
C36 . H1361 . O147 4_554 164 1.13 2.33 3.437(18) yes
C136 . H1361 . O147 4_554 139 0.94 2.33 3.104(18) yes
C153 . H1532 . C44 1_545 155 0.97 2.53 3.435(18) yes
C153 . H1533 . C149 1_545 131 0.99 1.36 2.141(18) yes
